data_7714641
loop_
_publ_author_name
'Chen, Ming-Tsz'
'Wu, Pei-Zheng'
'Liao, Chi-Chung'
'Hung, Kai-Wei'
'Shen, Pin-Chi'

_publ_section_title
;
 Grignard reagents as deprotonation agents for oxazoline-amido-phenolate
 ligands: structural and catalytic implications with the role of halogen
 ions.
;
_journal_issue 2
_journal_name_full 'Dalton transactions (Cambridge, England : 2003)'
_journal_page_first 738
_journal_page_last 745
_journal_paper_doi 10.1039/d3dt03733a
_journal_volume 53
_journal_year 2024
_chemical_formula_moiety 'C50 H68 I2 Mg2 N4 O8'
_chemical_formula_sum 'C50 H68 I2 Mg2 N4 O8'
_chemical_formula_weight 1155.50
_space_group_crystal_system triclinic
_space_group_IT_number 2
_space_group_name_Hall '-P 1'
_space_group_name_H-M_alt 'P -1'
_atom_sites_solution_hydrogens mixed
_audit_creation_method SHELXL-2014/7
_audit_update_record
;
2023-09-23 deposited with the CCDC.	2023-12-07 downloaded from the CCDC.
;
_cell_angle_alpha 109.499(7)
_cell_angle_beta 98.510(7)
_cell_angle_gamma 94.697(7)
_cell_formula_units_Z 2
_cell_length_a 9.589(2)
_cell_length_b 13.949(3)
_cell_length_c 20.580(5)
_cell_measurement_reflns_used 9889
_cell_measurement_temperature 150(2)
_cell_measurement_theta_max 26.50
_cell_measurement_theta_min 2.93
_cell_volume 2540.7(10)
_computing_cell_refinement 'Bruker SAINT'
_computing_data_collection 'Bruker APEX2'
_computing_data_reduction 'Bruker SAINT'
_computing_molecular_graphics 'Bruker SHELXTL'
_computing_publication_material 'Bruker SHELXTL'
_computing_structure_refinement 'SHELXL-2014/7 (Sheldrick, 2014)'
_computing_structure_solution 'SHELXS-97 (Sheldrick 2008)'
_diffrn_ambient_temperature 150(2)
_diffrn_measured_fraction_theta_full 0.980
_diffrn_measured_fraction_theta_max 0.962
_diffrn_measurement_device_type 'Bruker APEX-II CCD'
_diffrn_measurement_method '\f and \w scans'
_diffrn_radiation_type MoK\a
_diffrn_radiation_wavelength 0.71073
_diffrn_reflns_av_R_equivalents 0.0608
_diffrn_reflns_av_unetI/netI 0.0524
_diffrn_reflns_Laue_measured_fraction_full 0.980
_diffrn_reflns_Laue_measured_fraction_max 0.962
_diffrn_reflns_limit_h_max 12
_diffrn_reflns_limit_h_min -11
_diffrn_reflns_limit_k_max 17
_diffrn_reflns_limit_k_min -17
_diffrn_reflns_limit_l_max 25
_diffrn_reflns_limit_l_min -25
_diffrn_reflns_number 42609
_diffrn_reflns_point_group_measured_fraction_full 0.980
_diffrn_reflns_point_group_measured_fraction_max 0.962
_diffrn_reflns_theta_full 25.242
_diffrn_reflns_theta_max 26.631
_diffrn_reflns_theta_min 2.766
_diffrn_source 'fine-focus sealed tube'
_exptl_absorpt_coefficient_mu 1.318
_exptl_absorpt_correction_type multi-scan
_exptl_absorpt_process_details
; 
CrysAlis RED, Oxford Diffraction Ltd., 
Version 1.171.32.29 (release 10-06-2008 CrysAlis171 .NET) 
(compiled Jun 10 2008,16:49:55) 
Empirical absorption correction using spherical harmonics, 
 implemented in SCALE3 ABSPACK scaling algorithm. 
;
_exptl_crystal_colour yellow
_exptl_crystal_density_diffrn 1.510
_exptl_crystal_density_method 'not measured'
_exptl_crystal_description Parallelepied
_exptl_crystal_F_000 1180
_exptl_crystal_size_max 0.300
_exptl_crystal_size_mid 0.200
_exptl_crystal_size_min 0.100
_exptl_transmission_factor_max 0.9281
_exptl_transmission_factor_min 0.6621
_refine_diff_density_max 2.435
_refine_diff_density_min -1.184
_refine_diff_density_rms 0.160
_refine_ls_extinction_method none
_refine_ls_goodness_of_fit_ref 1.031
_refine_ls_hydrogen_treatment mixed
_refine_ls_matrix_type full
_refine_ls_number_parameters 603
_refine_ls_number_reflns 10258
_refine_ls_number_restraints 0
_refine_ls_restrained_S_all 1.031
_refine_ls_R_factor_all 0.0827
_refine_ls_R_factor_gt 0.0628
_refine_ls_shift/su_max 0.048
_refine_ls_shift/su_mean 0.001
_refine_ls_structure_factor_coef Fsqd
_refine_ls_weighting_details 'w=1/[\s^2^(Fo^2^)+(0.0562P)^2^+26.6386P] where P=(Fo^2^+2Fc^2^)/3'
_refine_ls_weighting_scheme calc
_refine_ls_wR_factor_gt 0.1502
_refine_ls_wR_factor_ref 0.1681
_reflns_Friedel_coverage 0.000
_reflns_number_gt 8091
_reflns_number_total 10258
_reflns_threshold_expression 'I > 2\s(I)'
_cod_data_source_file d3dt03733a2.cif
_cod_data_source_block mo_mt52_0m
_cod_depositor_comments 'Adding full bibliography for 7714640--7714642.cif.'
_cod_database_code 7714641
_shelx_shelxl_version_number 2014/7
_shelx_space_group_comment
; 
The symmetry employed for this shelxl refinement is uniquely defined 
by the following loop, which should always be used as a source of 
symmetry information in preference to the above space-group names. 
They are only intended as comments. 
;
_shelx_estimated_absorpt_t_min 0.693
_shelx_estimated_absorpt_t_max 0.879

loop_
_space_group_symop_operation_xyz
'x, y, z'
'-x, -y, -z'

loop_
_atom_site_label
_atom_site_type_symbol
_atom_site_fract_x
_atom_site_fract_y
_atom_site_fract_z
_atom_site_U_iso_or_equiv
_atom_site_adp_type
_atom_site_occupancy
_atom_site_site_symmetry_order
_atom_site_calc_flag
_atom_site_refinement_flags_posn
_atom_site_refinement_flags_adp
_atom_site_refinement_flags_occupancy
_atom_site_disorder_assembly
_atom_site_disorder_group
Mg1 Mg 0.7271(2) 0.16617(15) 0.28364(10) 0.0202(4) Uani 1 1 d . . . . .
Mg2 Mg 0.6296(2) 0.35613(15) 0.25098(11) 0.0220(4) Uani 1 1 d . . . . .
I2 I 0.76642(5) 0.53669(3) 0.36721(2) 0.03315(14) Uani 1 1 d . . . . .
I1 I 0.26650(4) 0.05386(3) 0.19763(2) 0.02841(13) Uani 1 1 d . . . . .
O1 O 0.5991(4) 0.2712(3) 0.3137(2) 0.0227(9) Uani 1 1 d . . . . .
O2 O 0.9631(5) 0.1180(3) 0.4607(2) 0.0274(9) Uani 1 1 d . . . . .
O3 O 0.7697(4) 0.2488(3) 0.2248(2) 0.0222(8) Uani 1 1 d . . . . .
O4 O 0.6653(5) 0.4318(4) 0.0594(3) 0.0390(12) Uani 1 1 d . . . . .
O5 O 0.7501(4) 0.0253(3) 0.2150(2) 0.0236(9) Uani 1 1 d . . . . .
O6 O 0.4352(4) 0.4115(3) 0.2527(2) 0.0253(9) Uani 1 1 d . . . . .
N1 N 0.5746(6) 0.0865(4) 0.3254(3) 0.0212(10) Uani 1 1 d . . . . .
N2 N 0.8713(5) 0.1702(4) 0.3731(3) 0.0236(11) Uani 1 1 d . . . . .
N3 N 0.5094(5) 0.2310(4) 0.1456(3) 0.0220(10) Uani 1 1 d . . . . .
H3B H 0.4680 0.1914 0.1549 0.026 Uiso 1 1 d R U . . .
H3C H 0.507(8) 0.068(5) 0.292(4) 0.024(18) Uiso 1 1 d . . . . .
N4 N 0.6840(6) 0.4232(4) 0.1683(3) 0.0262(11) Uani 1 1 d . . . . .
C1 C 0.5537(6) 0.2666(5) 0.3716(3) 0.0234(12) Uani 1 1 d . . . . .
C2 C 0.5431(6) 0.1715(4) 0.3825(3) 0.0210(12) Uani 1 1 d . . . . .
C3 C 0.5025(6) 0.1628(5) 0.4417(3) 0.0248(12) Uani 1 1 d . . . . .
H3A H 0.4963 0.0983 0.4480 0.030 Uiso 1 1 calc R U . . .
C4 C 0.4704(7) 0.2480(5) 0.4923(3) 0.0302(14) Uani 1 1 d . . . . .
H4A H 0.4433 0.2424 0.5336 0.036 Uiso 1 1 calc R U . . .
C5 C 0.4781(7) 0.3417(5) 0.4820(3) 0.0299(14) Uani 1 1 d . . . . .
H5A H 0.4547 0.3999 0.5164 0.036 Uiso 1 1 calc R U . . .
C6 C 0.5195(7) 0.3522(5) 0.4223(3) 0.0252(12) Uani 1 1 d . . . . .
H6A H 0.5245 0.4168 0.4160 0.030 Uiso 1 1 calc R U . . .
C7 C 0.6228(6) 0.0008(5) 0.3419(3) 0.0220(12) Uani 1 1 d . . . . .
C8 C 0.7595(6) 0.0099(4) 0.3810(3) 0.0205(11) Uani 1 1 d . . . . .
C9 C 0.8026(7) -0.0763(5) 0.3951(3) 0.0273(13) Uani 1 1 d . . . . .
H9A H 0.8937 -0.0702 0.4228 0.033 Uiso 1 1 calc R U . . .
C10 C 0.7153(7) -0.1695(5) 0.3696(4) 0.0310(14) Uani 1 1 d . . . . .
H10A H 0.7461 -0.2273 0.3790 0.037 Uiso 1 1 calc R U . . .
C11 C 0.5810(7) -0.1775(5) 0.3297(4) 0.0313(14) Uani 1 1 d . . . . .
H11A H 0.5206 -0.2416 0.3110 0.038 Uiso 1 1 calc R U . . .
C12 C 0.5351(7) -0.0926(5) 0.3170(3) 0.0287(13) Uani 1 1 d . . . . .
H12A H 0.4424 -0.0986 0.2909 0.034 Uiso 1 1 calc R U . . .
C13 C 0.8638(6) 0.1043(5) 0.4037(3) 0.0237(12) Uani 1 1 d . . . . .
C14 C 1.0673(7) 0.2049(5) 0.4660(4) 0.0332(15) Uani 1 1 d . . . . .
H14A H 1.1549 0.1808 0.4502 0.040 Uiso 1 1 calc R U . . .
H14B H 1.0929 0.2540 0.5149 0.040 Uiso 1 1 calc R U . . .
C15 C 0.9906(7) 0.2544(5) 0.4176(4) 0.0338(15) Uani 1 1 d . . . . .
C16 C 1.0838(10) 0.2820(11) 0.3717(6) 0.085(4) Uani 1 1 d . . . . .
H16A H 1.1607 0.3368 0.4010 0.128 Uiso 1 1 calc R U . . .
H16B H 1.0265 0.3056 0.3380 0.128 Uiso 1 1 calc R U . . .
H16C H 1.1246 0.2214 0.3463 0.128 Uiso 1 1 calc R U . . .
C17 C 0.9216(10) 0.3436(6) 0.4590(5) 0.063(3) Uani 1 1 d . . . . .
H17A H 0.8558 0.3194 0.4842 0.095 Uiso 1 1 calc R U . . .
H17B H 0.8691 0.3720 0.4268 0.095 Uiso 1 1 calc R U . . .
H17C H 0.9954 0.3969 0.4928 0.095 Uiso 1 1 calc R U . . .
C18 C 0.7560(7) 0.1991(5) 0.1560(3) 0.0248(13) Uani 1 1 d . . . . .
C19 C 0.6223(7) 0.1851(5) 0.1117(3) 0.0225(12) Uani 1 1 d . . . . .
C20 C 0.6039(8) 0.1302(5) 0.0404(3) 0.0323(15) Uani 1 1 d . . . . .
H20A H 0.5139 0.1222 0.0113 0.039 Uiso 1 1 calc R U . . .
C21 C 0.7155(9) 0.0869(6) 0.0111(4) 0.0404(17) Uani 1 1 d . . . . .
H21A H 0.7019 0.0485 -0.0376 0.048 Uiso 1 1 calc R U . . .
C22 C 0.8465(8) 0.1004(6) 0.0538(4) 0.0367(16) Uani 1 1 d . . . . .
H22A H 0.9232 0.0712 0.0339 0.044 Uiso 1 1 calc R U . . .
C23 C 0.8685(7) 0.1561(5) 0.1256(4) 0.0300(14) Uani 1 1 d . . . . .
H23A H 0.9597 0.1649 0.1539 0.036 Uiso 1 1 calc R U . . .
C24 C 0.4107(6) 0.2691(4) 0.1041(3) 0.0228(12) Uani 1 1 d . . . . .
C25 C 0.4605(7) 0.3493(5) 0.0827(3) 0.0240(12) Uani 1 1 d . . . . .
C26 C 0.3644(7) 0.3838(5) 0.0390(3) 0.0296(14) Uani 1 1 d . . . . .
H26A H 0.3986 0.4352 0.0221 0.035 Uiso 1 1 calc R U . . .
C27 C 0.2229(8) 0.3441(5) 0.0206(4) 0.0339(15) Uani 1 1 d . . . . .
H27A H 0.1589 0.3691 -0.0077 0.041 Uiso 1 1 calc R U . . .
C28 C 0.1738(8) 0.2670(6) 0.0436(4) 0.0388(17) Uani 1 1 d . . . . .
H28A H 0.0753 0.2407 0.0319 0.047 Uiso 1 1 calc R U . . .
C29 C 0.2667(7) 0.2276(6) 0.0836(4) 0.0334(15) Uani 1 1 d . . . . .
H29A H 0.2321 0.1725 0.0970 0.040 Uiso 1 1 calc R U . . .
C30 C 0.6086(7) 0.4012(5) 0.1072(3) 0.0267(13) Uani 1 1 d . . . . .
C31 C 0.8154(8) 0.4636(6) 0.0900(4) 0.0416(18) Uani 1 1 d . . . . .
H31A H 0.8527 0.5250 0.0806 0.050 Uiso 1 1 calc R U . . .
H31B H 0.8718 0.4077 0.0713 0.050 Uiso 1 1 calc R U . . .
C32 C 0.8192(7) 0.4881(5) 0.1687(4) 0.0333(15) Uani 1 1 d . . . . .
C33 C 0.9502(8) 0.4580(6) 0.2046(4) 0.0401(17) Uani 1 1 d . . . . .
H33A H 1.0359 0.4998 0.2029 0.060 Uiso 1 1 calc R U . . .
H33B H 0.9557 0.3852 0.1804 0.060 Uiso 1 1 calc R U . . .
H33C H 0.9433 0.4695 0.2536 0.060 Uiso 1 1 calc R U . . .
C34 C 0.8069(9) 0.6023(6) 0.2040(4) 0.0435(18) Uani 1 1 d . . . . .
H34A H 0.8977 0.6441 0.2088 0.065 Uiso 1 1 calc R U . . .
H34B H 0.7834 0.6139 0.2505 0.065 Uiso 1 1 calc R U . . .
H34C H 0.7316 0.6219 0.1752 0.065 Uiso 1 1 calc R U . . .
C35 C 0.6429(7) -0.0425(5) 0.1556(4) 0.0334(15) Uani 1 1 d . . . . .
H35A H 0.6332 -0.0160 0.1164 0.040 Uiso 1 1 calc R U . . .
H35B H 0.5491 -0.0487 0.1696 0.040 Uiso 1 1 calc R U . . .
C36 C 0.6971(8) -0.1437(5) 0.1349(4) 0.0399(17) Uani 1 1 d . . . . .
H36A H 0.6628 -0.1837 0.0844 0.048 Uiso 1 1 calc R U . . .
H36B H 0.6676 -0.1847 0.1629 0.048 Uiso 1 1 calc R U . . .
C37 C 0.8581(8) -0.1130(6) 0.1510(4) 0.0417(18) Uani 1 1 d . . . . .
H37A H 0.9084 -0.1692 0.1577 0.050 Uiso 1 1 calc R U . . .
H37B H 0.8914 -0.0936 0.1133 0.050 Uiso 1 1 calc R U . . .
C38 C 0.8794(7) -0.0219(6) 0.2183(4) 0.0346(15) Uani 1 1 d . . . . .
H38A H 0.8935 -0.0443 0.2594 0.041 Uiso 1 1 calc R U . . .
H38B H 0.9634 0.0271 0.2220 0.041 Uiso 1 1 calc R U . . .
C39 C 0.3100(6) 0.3765(6) 0.2742(4) 0.0315(14) Uani 1 1 d . . . . .
H39A H 0.3301 0.3245 0.2961 0.038 Uiso 1 1 calc R U . . .
H39B H 0.2307 0.3460 0.2336 0.038 Uiso 1 1 calc R U . . .
C40 C 0.2734(7) 0.4721(5) 0.3271(4) 0.0332(15) Uani 1 1 d . . . . .
H40A H 0.3131 0.4779 0.3757 0.040 Uiso 1 1 calc R U . . .
H40B H 0.1689 0.4712 0.3221 0.040 Uiso 1 1 calc R U . . .
C41 C 0.3425(8) 0.5608(6) 0.3090(4) 0.0381(16) Uani 1 1 d . . . . .
H41A H 0.2699 0.6014 0.2966 0.046 Uiso 1 1 calc R U . . .
H41B H 0.4148 0.6069 0.3492 0.046 Uiso 1 1 calc R U . . .
C42 C 0.4107(8) 0.5099(5) 0.2471(4) 0.0345(15) Uani 1 1 d . . . . .
H42A H 0.3465 0.5005 0.2024 0.041 Uiso 1 1 calc R U . . .
H42B H 0.5016 0.5513 0.2496 0.041 Uiso 1 1 calc R U . . .
O7 O 0.3257(9) 0.7556(7) 0.1072(5) 0.095(3) Uani 1 1 d . . . . .
C43 C 0.1681(8) 0.7476(6) 0.0794(5) 0.0458(19) Uani 1 1 d . . . . .
H43A H 0.1290 0.8079 0.1080 0.055 Uiso 1 1 calc R U . . .
H43B H 0.1526 0.7452 0.0303 0.055 Uiso 1 1 calc R U . . .
C44 C 0.1016(8) 0.6582(8) 0.0833(6) 0.065(3) Uani 1 1 d . . . . .
H44A H 0.0115 0.6717 0.1005 0.077 Uiso 1 1 calc R U . . .
H44B H 0.0778 0.6051 0.0358 0.077 Uiso 1 1 calc R U . . .
C45 C 0.1853(10) 0.6224(7) 0.1267(5) 0.055(2) Uani 1 1 d . . . . .
H45A H 0.1749 0.5465 0.1071 0.066 Uiso 1 1 calc R U . . .
H45B H 0.1573 0.6431 0.1733 0.066 Uiso 1 1 calc R U . . .
C46 C 0.3350(10) 0.6669(8) 0.1332(6) 0.066(3) Uani 1 1 d . . . . .
H46A H 0.3869 0.6153 0.1044 0.079 Uiso 1 1 calc R U . . .
H46B H 0.3850 0.6911 0.1827 0.079 Uiso 1 1 calc R U . . .
O8 O 0.1761(9) 0.9504(6) 0.3563(4) 0.080(2) Uani 1 1 d . . . . .
C47 C 0.1265(9) 0.8485(6) 0.2948(4) 0.0419(17) Uani 1 1 d . . . . .
H47A H 0.0217 0.8309 0.2867 0.050 Uiso 1 1 calc R U . . .
H47B H 0.1534 0.8538 0.2513 0.050 Uiso 1 1 calc R U . . .
C48 C 0.1942(7) 0.7732(5) 0.3133(3) 0.0246(13) Uani 1 1 d . . . . .
H48A H 0.2921 0.7742 0.3034 0.030 Uiso 1 1 calc R U . . .
H48B H 0.1404 0.7040 0.2867 0.030 Uiso 1 1 calc R U . . .
C49 C 0.1971(11) 0.7985(7) 0.3866(5) 0.052(2) Uani 1 1 d . . . . .
H49A H 0.2687 0.7641 0.4071 0.062 Uiso 1 1 calc R U . . .
H49B H 0.1026 0.7779 0.3956 0.062 Uiso 1 1 calc R U . . .
C50 C 0.2371(10) 0.9131(7) 0.4167(4) 0.048(2) Uani 1 1 d . . . . .
H50A H 0.3418 0.9321 0.4300 0.058 Uiso 1 1 calc R U . . .
H50B H 0.1941 0.9432 0.4585 0.058 Uiso 1 1 calc R U . . .

loop_
_atom_site_aniso_label
_atom_site_aniso_U_11
_atom_site_aniso_U_22
_atom_site_aniso_U_33
_atom_site_aniso_U_23
_atom_site_aniso_U_13
_atom_site_aniso_U_12
Mg1 0.0204(9) 0.0196(10) 0.0194(10) 0.0073(8) 0.0006(7) 0.0004(8)
Mg2 0.0192(9) 0.0195(10) 0.0245(10) 0.0076(8) -0.0038(8) 0.0028(8)
I2 0.0418(3) 0.0235(2) 0.0258(2) 0.00538(17) -0.00508(18) -0.00732(18)
I1 0.0244(2) 0.0314(2) 0.0279(2) 0.01219(18) -0.00111(16) -0.00116(16)
O1 0.029(2) 0.020(2) 0.021(2) 0.0096(17) 0.0050(17) 0.0035(17)
O2 0.025(2) 0.029(2) 0.026(2) 0.0131(19) -0.0071(18) -0.0039(18)
O3 0.026(2) 0.023(2) 0.018(2) 0.0081(17) 0.0024(16) 0.0027(17)
O4 0.042(3) 0.048(3) 0.026(2) 0.018(2) -0.001(2) -0.008(2)
O5 0.024(2) 0.022(2) 0.023(2) 0.0046(18) 0.0055(17) 0.0021(17)
O6 0.023(2) 0.021(2) 0.032(2) 0.0108(19) 0.0021(18) 0.0017(17)
N1 0.025(3) 0.020(2) 0.016(2) 0.005(2) 0.000(2) 0.000(2)
N2 0.021(2) 0.023(3) 0.025(3) 0.010(2) -0.004(2) -0.003(2)
N3 0.024(2) 0.020(2) 0.021(2) 0.010(2) -0.001(2) -0.004(2)
N4 0.025(3) 0.022(3) 0.028(3) 0.009(2) -0.002(2) -0.006(2)
C1 0.024(3) 0.024(3) 0.022(3) 0.009(2) 0.002(2) 0.002(2)
C2 0.023(3) 0.015(3) 0.020(3) 0.003(2) -0.001(2) -0.001(2)
C3 0.026(3) 0.023(3) 0.027(3) 0.014(3) 0.002(2) 0.001(2)
C4 0.028(3) 0.035(4) 0.025(3) 0.007(3) 0.006(3) 0.002(3)
C5 0.032(3) 0.026(3) 0.021(3) -0.004(3) 0.005(3) -0.002(3)
C6 0.027(3) 0.020(3) 0.026(3) 0.007(2) 0.000(2) -0.001(2)
C7 0.027(3) 0.020(3) 0.020(3) 0.006(2) 0.007(2) 0.001(2)
C8 0.026(3) 0.018(3) 0.017(3) 0.007(2) 0.002(2) -0.001(2)
C9 0.029(3) 0.029(3) 0.025(3) 0.012(3) 0.003(3) 0.002(3)
C10 0.040(4) 0.020(3) 0.036(4) 0.014(3) 0.006(3) 0.008(3)
C11 0.033(3) 0.022(3) 0.040(4) 0.014(3) 0.005(3) -0.002(3)
C12 0.024(3) 0.030(3) 0.030(3) 0.010(3) 0.003(3) -0.003(3)
C13 0.024(3) 0.022(3) 0.020(3) 0.005(2) -0.002(2) -0.002(2)
C14 0.028(3) 0.031(4) 0.036(4) 0.012(3) -0.007(3) -0.005(3)
C15 0.030(3) 0.028(3) 0.036(4) 0.013(3) -0.012(3) -0.013(3)
C16 0.046(5) 0.134(11) 0.080(7) 0.072(8) -0.020(5) -0.053(6)
C17 0.070(6) 0.021(4) 0.065(6) -0.002(4) -0.043(5) 0.000(4)
C18 0.031(3) 0.021(3) 0.023(3) 0.010(3) 0.004(2) -0.002(2)
C19 0.029(3) 0.023(3) 0.016(3) 0.010(2) -0.002(2) -0.002(2)
C20 0.046(4) 0.021(3) 0.024(3) 0.005(3) 0.000(3) -0.001(3)
C21 0.062(5) 0.032(4) 0.024(3) 0.007(3) 0.010(3) 0.004(3)
C22 0.049(4) 0.034(4) 0.032(4) 0.012(3) 0.020(3) 0.005(3)
C23 0.032(3) 0.029(3) 0.036(4) 0.018(3) 0.011(3) 0.007(3)
C24 0.025(3) 0.018(3) 0.022(3) 0.005(2) 0.000(2) 0.002(2)
C25 0.028(3) 0.023(3) 0.017(3) 0.005(2) -0.002(2) -0.003(2)
C26 0.036(4) 0.029(3) 0.022(3) 0.011(3) -0.003(3) 0.003(3)
C27 0.039(4) 0.033(4) 0.029(3) 0.014(3) -0.003(3) 0.008(3)
C28 0.025(3) 0.044(4) 0.044(4) 0.017(4) -0.006(3) -0.002(3)
C29 0.031(3) 0.040(4) 0.030(4) 0.018(3) -0.002(3) -0.004(3)
C30 0.033(3) 0.023(3) 0.024(3) 0.010(3) 0.004(3) -0.003(3)
C31 0.039(4) 0.045(4) 0.040(4) 0.018(4) 0.009(3) -0.012(3)
C32 0.035(4) 0.034(4) 0.032(4) 0.017(3) 0.001(3) -0.007(3)
C33 0.030(4) 0.048(4) 0.046(4) 0.026(4) 0.000(3) -0.004(3)
C34 0.051(5) 0.030(4) 0.047(5) 0.018(3) 0.000(4) -0.009(3)
C35 0.025(3) 0.027(3) 0.042(4) 0.008(3) -0.001(3) 0.000(3)
C36 0.034(4) 0.025(4) 0.049(5) 0.002(3) 0.003(3) 0.001(3)
C37 0.037(4) 0.036(4) 0.044(4) 0.003(3) 0.007(3) 0.012(3)
C38 0.027(3) 0.040(4) 0.035(4) 0.010(3) 0.004(3) 0.010(3)
C39 0.016(3) 0.040(4) 0.036(4) 0.013(3) 0.001(3) -0.001(3)
C40 0.028(3) 0.037(4) 0.034(4) 0.011(3) 0.006(3) 0.008(3)
C41 0.043(4) 0.035(4) 0.037(4) 0.012(3) 0.008(3) 0.013(3)
C42 0.043(4) 0.026(3) 0.040(4) 0.020(3) 0.005(3) 0.006(3)
O7 0.071(5) 0.091(6) 0.129(8) 0.058(6) 0.001(5) -0.006(5)
C43 0.038(4) 0.041(4) 0.058(5) 0.022(4) 0.000(4) 0.000(3)
C44 0.026(4) 0.070(6) 0.107(8) 0.069(6) -0.030(4) -0.024(4)
C45 0.061(6) 0.042(5) 0.067(6) 0.023(4) 0.021(5) -0.001(4)
C46 0.049(5) 0.056(6) 0.086(7) 0.039(6) -0.025(5) -0.013(4)
O8 0.091(6) 0.078(5) 0.072(5) 0.025(4) 0.018(4) 0.014(4)
C47 0.045(4) 0.038(4) 0.039(4) 0.012(3) -0.001(3) 0.006(3)
C48 0.034(3) 0.018(3) 0.017(3) -0.001(2) -0.001(2) 0.014(2)
C49 0.073(6) 0.043(5) 0.047(5) 0.019(4) 0.018(4) 0.026(4)
C50 0.054(5) 0.055(5) 0.029(4) 0.009(4) 0.004(3) -0.005(4)

loop_
_atom_type_symbol
_atom_type_description
_atom_type_scat_dispersion_real
_atom_type_scat_dispersion_imag
_atom_type_scat_source
C C 0.0033 0.0016 'International Tables Vol C Tables 4.2.6.8 and 6.1.1.4'
H H 0.0000 0.0000 'International Tables Vol C Tables 4.2.6.8 and 6.1.1.4'
I I -0.4742 1.8119 'International Tables Vol C Tables 4.2.6.8 and 6.1.1.4'
Mg Mg 0.0486 0.0363 'International Tables Vol C Tables 4.2.6.8 and 6.1.1.4'
N N 0.0061 0.0033 'International Tables Vol C Tables 4.2.6.8 and 6.1.1.4'
O O 0.0106 0.0060 'International Tables Vol C Tables 4.2.6.8 and 6.1.1.4'

loop_
_geom_angle_atom_site_label_1
_geom_angle_atom_site_label_2
_geom_angle_atom_site_label_3
_geom_angle
_geom_angle_site_symmetry_1
_geom_angle_site_symmetry_3
_geom_angle_publ_flag
O1 Mg1 O3 81.24(18) . . ?
O1 Mg1 O5 147.1(2) . . ?
O3 Mg1 O5 97.67(19) . . ?
O1 Mg1 N2 108.6(2) . . ?
O3 Mg1 N2 122.8(2) . . ?
O5 Mg1 N2 99.6(2) . . ?
O1 Mg1 N1 78.66(19) . . ?
O3 Mg1 N1 151.0(2) . . ?
O5 Mg1 N1 88.26(19) . . ?
N2 Mg1 N1 83.6(2) . . ?
O1 Mg1 C1 27.40(17) . . ?
O3 Mg1 C1 107.91(19) . . ?
O5 Mg1 C1 143.20(19) . . ?
N2 Mg1 C1 88.5(2) . . ?
N1 Mg1 C1 56.81(19) . . ?
O1 Mg1 C18 95.97(18) . . ?
O3 Mg1 C18 24.42(17) . . ?
O5 Mg1 C18 74.77(18) . . ?
N2 Mg1 C18 134.6(2) . . ?
N1 Mg1 C18 139.6(2) . . ?
C1 Mg1 C18 123.19(19) . . ?
O1 Mg1 Mg2 40.25(13) . . ?
O3 Mg1 Mg2 41.06(13) . . ?
O5 Mg1 Mg2 128.90(15) . . ?
N2 Mg1 Mg2 126.21(16) . . ?
N1 Mg1 Mg2 115.47(16) . . ?
C1 Mg1 Mg2 67.34(14) . . ?
C18 Mg1 Mg2 57.61(14) . . ?
O1 Mg2 O6 95.96(18) . . ?
O1 Mg2 O3 77.49(17) . . ?
O6 Mg2 O3 157.4(2) . . ?
O1 Mg2 N4 168.4(2) . . ?
O6 Mg2 N4 92.95(19) . . ?
O3 Mg2 N4 91.47(19) . . ?
O1 Mg2 N3 96.31(18) . . ?
O6 Mg2 N3 83.88(19) . . ?
O3 Mg2 N3 75.46(18) . . ?
N4 Mg2 N3 77.28(19) . . ?
O1 Mg2 I2 93.66(14) . . ?
O6 Mg2 I2 91.02(14) . . ?
O3 Mg2 I2 110.87(14) . . ?
N4 Mg2 I2 93.56(15) . . ?
N3 Mg2 I2 169.22(15) . . ?
O1 Mg2 Mg1 38.66(12) . . ?
O6 Mg2 Mg1 130.23(15) . . ?
O3 Mg2 Mg1 38.89(12) . . ?
N4 Mg2 Mg1 130.09(16) . . ?
N3 Mg2 Mg1 83.26(14) . . ?
I2 Mg2 Mg1 107.20(7) . . ?
C1 O1 Mg1 109.8(3) . . ?
C1 O1 Mg2 147.4(4) . . ?
Mg1 O1 Mg2 101.10(19) . . ?
C13 O2 C14 105.5(5) . . ?
C18 O3 Mg1 117.4(4) . . ?
C18 O3 Mg2 113.9(4) . . ?
Mg1 O3 Mg2 100.05(19) . . ?
C30 O4 C31 104.6(5) . . ?
C38 O5 C35 109.4(5) . . ?
C38 O5 Mg1 124.1(4) . . ?
C35 O5 Mg1 126.5(4) . . ?
C39 O6 C42 105.0(5) . . ?
C39 O6 Mg2 129.3(4) . . ?
C42 O6 Mg2 124.4(4) . . ?
C7 N1 C2 117.4(5) . . ?
C7 N1 Mg1 114.7(4) . . ?
C2 N1 Mg1 101.5(4) . . ?
C7 N1 H3C 112(5) . . ?
C2 N1 H3C 109(5) . . ?
Mg1 N1 H3C 100(5) . . ?
C13 N2 C15 106.6(5) . . ?
C13 N2 Mg1 125.2(4) . . ?
C15 N2 Mg1 127.9(4) . . ?
C24 N3 C19 115.2(5) . . ?
C24 N3 Mg2 114.1(4) . . ?
C19 N3 Mg2 104.2(3) . . ?
C24 N3 H3B 107.5 . . ?
C19 N3 H3B 108.3 . . ?
Mg2 N3 H3B 107.1 . . ?
C30 N4 C32 105.4(5) . . ?
C30 N4 Mg2 124.8(4) . . ?
C32 N4 Mg2 129.2(4) . . ?
O1 C1 C6 122.8(5) . . ?
O1 C1 C2 118.7(5) . . ?
C6 C1 C2 118.5(5) . . ?
O1 C1 Mg1 42.8(3) . . ?
C6 C1 Mg1 153.3(5) . . ?
C2 C1 Mg1 80.1(4) . . ?
C3 C2 C1 121.3(6) . . ?
C3 C2 N1 124.5(5) . . ?
C1 C2 N1 114.1(5) . . ?
C2 C3 C4 120.2(6) . . ?
C2 C3 H3A 119.9 . . ?
C4 C3 H3A 119.9 . . ?
C3 C4 C5 119.3(6) . . ?
C3 C4 H4A 120.3 . . ?
C5 C4 H4A 120.3 . . ?
C4 C5 C6 121.4(6) . . ?
C4 C5 H5A 119.3 . . ?
C6 C5 H5A 119.3 . . ?
C5 C6 C1 119.3(6) . . ?
C5 C6 H6A 120.4 . . ?
C1 C6 H6A 120.4 . . ?
C12 C7 C8 119.6(6) . . ?
C12 C7 N1 119.6(6) . . ?
C8 C7 N1 120.8(5) . . ?
C7 C8 C9 118.8(5) . . ?
C7 C8 C13 122.6(5) . . ?
C9 C8 C13 118.5(5) . . ?
C10 C9 C8 121.4(6) . . ?
C10 C9 H9A 119.3 . . ?
C8 C9 H9A 119.3 . . ?
C9 C10 C11 119.0(6) . . ?
C9 C10 H10A 120.5 . . ?
C11 C10 H10A 120.5 . . ?
C12 C11 C10 120.5(6) . . ?
C12 C11 H11A 119.8 . . ?
C10 C11 H11A 119.8 . . ?
C7 C12 C11 120.8(6) . . ?
C7 C12 H12A 119.6 . . ?
C11 C12 H12A 119.6 . . ?
N2 C13 O2 118.2(5) . . ?
N2 C13 C8 126.5(5) . . ?
O2 C13 C8 115.2(5) . . ?
O2 C14 C15 104.1(5) . . ?
O2 C14 H14A 110.9 . . ?
C15 C14 H14A 110.9 . . ?
O2 C14 H14B 110.9 . . ?
C15 C14 H14B 110.9 . . ?
H14A C14 H14B 108.9 . . ?
C16 C15 N2 109.9(6) . . ?
C16 C15 C17 113.4(8) . . ?
N2 C15 C17 106.8(6) . . ?
C16 C15 C14 112.9(7) . . ?
N2 C15 C14 102.3(5) . . ?
C17 C15 C14 110.7(6) . . ?
C15 C16 H16A 109.5 . . ?
C15 C16 H16B 109.5 . . ?
H16A C16 H16B 109.5 . . ?
C15 C16 H16C 109.5 . . ?
H16A C16 H16C 109.5 . . ?
H16B C16 H16C 109.5 . . ?
C15 C17 H17A 109.5 . . ?
C15 C17 H17B 109.5 . . ?
H17A C17 H17B 109.5 . . ?
C15 C17 H17C 109.5 . . ?
H17A C17 H17C 109.5 . . ?
H17B C17 H17C 109.5 . . ?
O3 C18 C23 122.3(6) . . ?
O3 C18 C19 119.5(6) . . ?
C23 C18 C19 118.1(6) . . ?
O3 C18 Mg1 38.1(2) . . ?
C23 C18 Mg1 114.3(4) . . ?
C19 C18 Mg1 111.9(4) . . ?
C20 C19 C18 120.6(6) . . ?
C20 C19 N3 123.3(6) . . ?
C18 C19 N3 116.1(5) . . ?
C19 C20 C21 120.7(7) . . ?
C19 C20 H20A 119.7 . . ?
C21 C20 H20A 119.7 . . ?
C22 C21 C20 119.2(7) . . ?
C22 C21 H21A 120.4 . . ?
C20 C21 H21A 120.4 . . ?
C21 C22 C23 121.4(7) . . ?
C21 C22 H22A 119.3 . . ?
C23 C22 H22A 119.3 . . ?
C22 C23 C18 120.0(7) . . ?
C22 C23 H23A 120.0 . . ?
C18 C23 H23A 120.0 . . ?
C29 C24 C25 119.2(6) . . ?
C29 C24 N3 121.7(5) . . ?
C25 C24 N3 119.1(5) . . ?
C24 C25 C26 119.1(6) . . ?
C24 C25 C30 121.5(5) . . ?
C26 C25 C30 119.3(6) . . ?
C27 C26 C25 121.0(6) . . ?
C27 C26 H26A 119.5 . . ?
C25 C26 H26A 119.5 . . ?
C26 C27 C28 119.5(6) . . ?
C26 C27 H27A 120.3 . . ?
C28 C27 H27A 120.3 . . ?
C27 C28 C29 121.1(7) . . ?
C27 C28 H28A 119.5 . . ?
C29 C28 H28A 119.5 . . ?
C28 C29 C24 120.0(6) . . ?
C28 C29 H29A 120.0 . . ?
C24 C29 H29A 120.0 . . ?
N4 C30 O4 118.4(6) . . ?
N4 C30 C25 126.8(6) . . ?
O4 C30 C25 114.7(5) . . ?
O4 C31 C32 103.6(5) . . ?
O4 C31 H31A 111.0 . . ?
C32 C31 H31A 111.0 . . ?
O4 C31 H31B 111.0 . . ?
C32 C31 H31B 111.0 . . ?
H31A C31 H31B 109.0 . . ?
N4 C32 C33 111.4(5) . . ?
N4 C32 C31 101.6(5) . . ?
C33 C32 C31 112.8(6) . . ?
N4 C32 C34 109.3(6) . . ?
C33 C32 C34 111.6(6) . . ?
C31 C32 C34 109.7(6) . . ?
C32 C33 H33A 109.5 . . ?
C32 C33 H33B 109.5 . . ?
H33A C33 H33B 109.5 . . ?
C32 C33 H33C 109.5 . . ?
H33A C33 H33C 109.5 . . ?
H33B C33 H33C 109.5 . . ?
C32 C34 H34A 109.5 . . ?
C32 C34 H34B 109.5 . . ?
H34A C34 H34B 109.5 . . ?
C32 C34 H34C 109.5 . . ?
H34A C34 H34C 109.5 . . ?
H34B C34 H34C 109.5 . . ?
O5 C35 C36 104.9(5) . . ?
O5 C35 H35A 110.8 . . ?
C36 C35 H35A 110.8 . . ?
O5 C35 H35B 110.8 . . ?
C36 C35 H35B 110.8 . . ?
H35A C35 H35B 108.8 . . ?
C35 C36 C37 102.8(6) . . ?
C35 C36 H36A 111.2 . . ?
C37 C36 H36A 111.2 . . ?
C35 C36 H36B 111.2 . . ?
C37 C36 H36B 111.2 . . ?
H36A C36 H36B 109.1 . . ?
C38 C37 C36 102.2(6) . . ?
C38 C37 H37A 111.3 . . ?
C36 C37 H37A 111.3 . . ?
C38 C37 H37B 111.3 . . ?
C36 C37 H37B 111.3 . . ?
H37A C37 H37B 109.2 . . ?
O5 C38 C37 105.5(5) . . ?
O5 C38 H38A 110.6 . . ?
C37 C38 H38A 110.6 . . ?
O5 C38 H38B 110.6 . . ?
C37 C38 H38B 110.6 . . ?
H38A C38 H38B 108.8 . . ?
O6 C39 C40 104.9(5) . . ?
O6 C39 H39A 110.8 . . ?
C40 C39 H39A 110.8 . . ?
O6 C39 H39B 110.8 . . ?
C40 C39 H39B 110.8 . . ?
H39A C39 H39B 108.8 . . ?
C39 C40 C41 104.1(6) . . ?
C39 C40 H40A 110.9 . . ?
C41 C40 H40A 110.9 . . ?
C39 C40 H40B 110.9 . . ?
C41 C40 H40B 110.9 . . ?
H40A C40 H40B 109.0 . . ?
C42 C41 C40 105.0(6) . . ?
C42 C41 H41A 110.7 . . ?
C40 C41 H41A 110.7 . . ?
C42 C41 H41B 110.7 . . ?
C40 C41 H41B 110.7 . . ?
H41A C41 H41B 108.8 . . ?
O6 C42 C41 104.4(5) . . ?
O6 C42 H42A 110.9 . . ?
C41 C42 H42A 110.9 . . ?
O6 C42 H42B 110.9 . . ?
C41 C42 H42B 110.9 . . ?
H42A C42 H42B 108.9 . . ?
C46 O7 C43 103.8(7) . . ?
C44 C43 O7 107.3(7) . . ?
C44 C43 H43A 110.2 . . ?
O7 C43 H43A 110.2 . . ?
C44 C43 H43B 110.2 . . ?
O7 C43 H43B 110.2 . . ?
H43A C43 H43B 108.5 . . ?
C45 C44 C43 111.8(7) . . ?
C45 C44 H44A 109.3 . . ?
C43 C44 H44A 109.3 . . ?
C45 C44 H44B 109.3 . . ?
C43 C44 H44B 109.3 . . ?
H44A C44 H44B 107.9 . . ?
C44 C45 C46 107.7(7) . . ?
C44 C45 H45A 110.2 . . ?
C46 C45 H45A 110.2 . . ?
C44 C45 H45B 110.2 . . ?
C46 C45 H45B 110.2 . . ?
H45A C45 H45B 108.5 . . ?
C45 C46 O7 105.5(7) . . ?
C45 C46 H46A 110.6 . . ?
O7 C46 H46A 110.6 . . ?
C45 C46 H46B 110.6 . . ?
O7 C46 H46B 110.6 . . ?
H46A C46 H46B 108.8 . . ?
C47 O8 C50 102.0(6) . . ?
C48 C47 O8 106.7(6) . . ?
C48 C47 H47A 110.4 . . ?
O8 C47 H47A 110.4 . . ?
C48 C47 H47B 110.4 . . ?
O8 C47 H47B 110.4 . . ?
H47A C47 H47B 108.6 . . ?
C47 C48 C49 105.8(6) . . ?
C47 C48 H48A 110.6 . . ?
C49 C48 H48A 110.6 . . ?
C47 C48 H48B 110.6 . . ?
C49 C48 H48B 110.6 . . ?
H48A C48 H48B 108.7 . . ?
C48 C49 C50 104.3(7) . . ?
C48 C49 H49A 110.9 . . ?
C50 C49 H49A 110.9 . . ?
C48 C49 H49B 110.9 . . ?
C50 C49 H49B 110.9 . . ?
H49A C49 H49B 108.9 . . ?
C49 C50 O8 104.3(7) . . ?
C49 C50 H50A 110.9 . . ?
O8 C50 H50A 110.9 . . ?
C49 C50 H50B 110.9 . . ?
O8 C50 H50B 110.9 . . ?
H50A C50 H50B 108.9 . . ?

loop_
_geom_bond_atom_site_label_1
_geom_bond_atom_site_label_2
_geom_bond_distance
_geom_bond_site_symmetry_2
_geom_bond_publ_flag
Mg1 O1 1.988(5) . ?
Mg1 O3 1.991(4) . ?
Mg1 O5 2.053(5) . ?
Mg1 N2 2.113(5) . ?
Mg1 N1 2.203(5) . ?
Mg1 C1 2.754(6) . ?
Mg1 C18 2.862(6) . ?
Mg1 Mg2 3.123(3) . ?
Mg2 O1 2.056(4) . ?
Mg2 O6 2.076(5) . ?
Mg2 O3 2.083(5) . ?
Mg2 N4 2.300(6) . ?
Mg2 N3 2.342(5) . ?
Mg2 I2 2.880(2) . ?
O1 C1 1.347(7) . ?
O2 C13 1.346(7) . ?
O2 C14 1.470(8) . ?
O3 C18 1.333(7) . ?
O4 C30 1.358(8) . ?
O4 C31 1.451(9) . ?
O5 C38 1.454(8) . ?
O5 C35 1.463(8) . ?
O6 C39 1.442(7) . ?
O6 C42 1.450(7) . ?
N1 C7 1.440(8) . ?
N1 C2 1.453(7) . ?
N1 H3C 0.82(7) . ?
N2 C13 1.280(8) . ?
N2 C15 1.510(8) . ?
N3 C24 1.432(7) . ?
N3 C19 1.452(8) . ?
N3 H3B 0.7470 . ?
N4 C30 1.279(8) . ?
N4 C32 1.517(8) . ?
C1 C6 1.398(9) . ?
C1 C2 1.416(8) . ?
C2 C3 1.371(8) . ?
C3 C4 1.385(9) . ?
C3 H3A 0.9500 . ?
C4 C5 1.390(10) . ?
C4 H4A 0.9500 . ?
C5 C6 1.395(9) . ?
C5 H5A 0.9500 . ?
C6 H6A 0.9500 . ?
C7 C12 1.383(9) . ?
C7 C8 1.406(8) . ?
C8 C9 1.407(8) . ?
C8 C13 1.479(8) . ?
C9 C10 1.380(9) . ?
C9 H9A 0.9500 . ?
C10 C11 1.395(10) . ?
C10 H10A 0.9500 . ?
C11 C12 1.387(9) . ?
C11 H11A 0.9500 . ?
C12 H12A 0.9500 . ?
C14 C15 1.528(9) . ?
C14 H14A 0.9900 . ?
C14 H14B 0.9900 . ?
C15 C16 1.508(11) . ?
C15 C17 1.518(12) . ?
C16 H16A 0.9800 . ?
C16 H16B 0.9800 . ?
C16 H16C 0.9800 . ?
C17 H17A 0.9800 . ?
C17 H17B 0.9800 . ?
C17 H17C 0.9800 . ?
C18 C23 1.403(9) . ?
C18 C19 1.417(8) . ?
C19 C20 1.385(9) . ?
C20 C21 1.388(11) . ?
C20 H20A 0.9500 . ?
C21 C22 1.382(11) . ?
C21 H21A 0.9500 . ?
C22 C23 1.394(10) . ?
C22 H22A 0.9500 . ?
C23 H23A 0.9500 . ?
C24 C29 1.397(9) . ?
C24 C25 1.407(8) . ?
C25 C26 1.416(8) . ?
C25 C30 1.473(9) . ?
C26 C27 1.370(10) . ?
C26 H26A 0.9500 . ?
C27 C28 1.387(10) . ?
C27 H27A 0.9500 . ?
C28 C29 1.392(9) . ?
C28 H28A 0.9500 . ?
C29 H29A 0.9500 . ?
C31 C32 1.534(10) . ?
C31 H31A 0.9900 . ?
C31 H31B 0.9900 . ?
C32 C33 1.523(10) . ?
C32 C34 1.538(10) . ?
C33 H33A 0.9800 . ?
C33 H33B 0.9800 . ?
C33 H33C 0.9800 . ?
C34 H34A 0.9800 . ?
C34 H34B 0.9800 . ?
C34 H34C 0.9800 . ?
C35 C36 1.493(9) . ?
C35 H35A 0.9900 . ?
C35 H35B 0.9900 . ?
C36 C37 1.524(10) . ?
C36 H36A 0.9900 . ?
C36 H36B 0.9900 . ?
C37 C38 1.508(10) . ?
C37 H37A 0.9900 . ?
C37 H37B 0.9900 . ?
C38 H38A 0.9900 . ?
C38 H38B 0.9900 . ?
C39 C40 1.519(10) . ?
C39 H39A 0.9900 . ?
C39 H39B 0.9900 . ?
C40 C41 1.534(10) . ?
C40 H40A 0.9900 . ?
C40 H40B 0.9900 . ?
C41 C42 1.508(10) . ?
C41 H41A 0.9900 . ?
C41 H41B 0.9900 . ?
C42 H42A 0.9900 . ?
C42 H42B 0.9900 . ?
O7 C46 1.506(12) . ?
O7 C43 1.516(11) . ?
C43 C44 1.386(10) . ?
C43 H43A 0.9900 . ?
C43 H43B 0.9900 . ?
C44 C45 1.357(12) . ?
C44 H44A 0.9900 . ?
C44 H44B 0.9900 . ?
C45 C46 1.486(12) . ?
C45 H45A 0.9900 . ?
C45 H45B 0.9900 . ?
C46 H46A 0.9900 . ?
C46 H46B 0.9900 . ?
O8 C47 1.536(11) . ?
O8 C50 1.557(11) . ?
C47 C48 1.407(9) . ?
C47 H47A 0.9900 . ?
C47 H47B 0.9900 . ?
C48 C49 1.425(10) . ?
C48 H48A 0.9900 . ?
C48 H48B 0.9900 . ?
C49 C50 1.502(12) . ?
C49 H49A 0.9900 . ?
C49 H49B 0.9900 . ?
C50 H50A 0.9900 . ?
C50 H50B 0.9900 . ?

loop_
_geom_torsion_atom_site_label_1
_geom_torsion_atom_site_label_2
_geom_torsion_atom_site_label_3
_geom_torsion_atom_site_label_4
_geom_torsion
_geom_torsion_site_symmetry_1
_geom_torsion_site_symmetry_2
_geom_torsion_site_symmetry_3
_geom_torsion_site_symmetry_4
_geom_torsion_publ_flag
Mg1 O1 C1 C6 150.3(5) . . . . ?
Mg2 O1 C1 C6 -10.2(11) . . . . ?
Mg1 O1 C1 C2 -28.2(6) . . . . ?
Mg2 O1 C1 C2 171.3(5) . . . . ?
Mg2 O1 C1 Mg1 -160.5(9) . . . . ?
O1 C1 C2 C3 177.6(5) . . . . ?
C6 C1 C2 C3 -1.0(9) . . . . ?
Mg1 C1 C2 C3 158.6(6) . . . . ?
O1 C1 C2 N1 -4.0(8) . . . . ?
C6 C1 C2 N1 177.3(5) . . . . ?
Mg1 C1 C2 N1 -23.1(4) . . . . ?
C7 N1 C2 C3 -26.3(8) . . . . ?
Mg1 N1 C2 C3 -152.2(5) . . . . ?
C7 N1 C2 C1 155.5(5) . . . . ?
Mg1 N1 C2 C1 29.5(6) . . . . ?
C1 C2 C3 C4 0.2(9) . . . . ?
N1 C2 C3 C4 -178.0(6) . . . . ?
C2 C3 C4 C5 0.8(10) . . . . ?
C3 C4 C5 C6 -0.9(10) . . . . ?
C4 C5 C6 C1 0.1(10) . . . . ?
O1 C1 C6 C5 -177.7(6) . . . . ?
C2 C1 C6 C5 0.8(9) . . . . ?
Mg1 C1 C6 C5 -129.2(9) . . . . ?
C2 N1 C7 C12 110.7(6) . . . . ?
Mg1 N1 C7 C12 -130.1(5) . . . . ?
C2 N1 C7 C8 -71.4(7) . . . . ?
Mg1 N1 C7 C8 47.7(6) . . . . ?
C12 C7 C8 C9 -1.3(9) . . . . ?
N1 C7 C8 C9 -179.2(5) . . . . ?
C12 C7 C8 C13 174.2(6) . . . . ?
N1 C7 C8 C13 -3.7(9) . . . . ?
C7 C8 C9 C10 2.0(9) . . . . ?
C13 C8 C9 C10 -173.8(6) . . . . ?
C8 C9 C10 C11 -0.7(10) . . . . ?
C9 C10 C11 C12 -1.2(10) . . . . ?
C8 C7 C12 C11 -0.5(9) . . . . ?
N1 C7 C12 C11 177.4(6) . . . . ?
C10 C11 C12 C7 1.8(10) . . . . ?
C15 N2 C13 O2 -5.4(8) . . . . ?
Mg1 N2 C13 O2 -179.3(4) . . . . ?
C15 N2 C13 C8 177.7(6) . . . . ?
Mg1 N2 C13 C8 3.8(9) . . . . ?
C14 O2 C13 N2 -6.7(8) . . . . ?
C14 O2 C13 C8 170.5(5) . . . . ?
C7 C8 C13 N2 -27.6(10) . . . . ?
C9 C8 C13 N2 147.9(6) . . . . ?
C7 C8 C13 O2 155.5(6) . . . . ?
C9 C8 C13 O2 -29.0(8) . . . . ?
C13 O2 C14 C15 15.3(7) . . . . ?
C13 N2 C15 C16 134.6(8) . . . . ?
Mg1 N2 C15 C16 -51.7(9) . . . . ?
C13 N2 C15 C17 -102.0(7) . . . . ?
Mg1 N2 C15 C17 71.7(7) . . . . ?
C13 N2 C15 C14 14.4(7) . . . . ?
Mg1 N2 C15 C14 -171.9(5) . . . . ?
O2 C14 C15 C16 -135.7(7) . . . . ?
O2 C14 C15 N2 -17.7(7) . . . . ?
O2 C14 C15 C17 95.9(7) . . . . ?
Mg1 O3 C18 C23 -89.1(6) . . . . ?
Mg2 O3 C18 C23 154.5(5) . . . . ?
Mg1 O3 C18 C19 88.4(6) . . . . ?
Mg2 O3 C18 C19 -28.0(7) . . . . ?
Mg2 O3 C18 Mg1 -116.4(4) . . . . ?
O3 C18 C19 C20 -177.5(5) . . . . ?
C23 C18 C19 C20 0.1(9) . . . . ?
Mg1 C18 C19 C20 -135.8(5) . . . . ?
O3 C18 C19 N3 2.4(8) . . . . ?
C23 C18 C19 N3 -180.0(5) . . . . ?
Mg1 C18 C19 N3 44.1(6) . . . . ?
C24 N3 C19 C20 -34.2(8) . . . . ?
Mg2 N3 C19 C20 -160.1(5) . . . . ?
C24 N3 C19 C18 145.9(5) . . . . ?
Mg2 N3 C19 C18 20.1(6) . . . . ?
C18 C19 C20 C21 0.7(10) . . . . ?
N3 C19 C20 C21 -179.2(6) . . . . ?
C19 C20 C21 C22 -1.0(10) . . . . ?
C20 C21 C22 C23 0.3(11) . . . . ?
C21 C22 C23 C18 0.5(10) . . . . ?
O3 C18 C23 C22 176.8(6) . . . . ?
C19 C18 C23 C22 -0.7(9) . . . . ?
Mg1 C18 C23 C22 134.1(5) . . . . ?
C19 N3 C24 C29 116.5(7) . . . . ?
Mg2 N3 C24 C29 -122.9(6) . . . . ?
C19 N3 C24 C25 -62.6(7) . . . . ?
Mg2 N3 C24 C25 57.9(6) . . . . ?
C29 C24 C25 C26 -2.1(9) . . . . ?
N3 C24 C25 C26 177.1(6) . . . . ?
C29 C24 C25 C30 175.2(6) . . . . ?
N3 C24 C25 C30 -5.6(9) . . . . ?
C24 C25 C26 C27 3.6(10) . . . . ?
C30 C25 C26 C27 -173.8(6) . . . . ?
C25 C26 C27 C28 -1.7(11) . . . . ?
C26 C27 C28 C29 -1.7(12) . . . . ?
C27 C28 C29 C24 3.1(12) . . . . ?
C25 C24 C29 C28 -1.2(10) . . . . ?
N3 C24 C29 C28 179.7(6) . . . . ?
C32 N4 C30 O4 4.2(8) . . . . ?
Mg2 N4 C30 O4 -168.5(4) . . . . ?
C32 N4 C30 C25 -172.6(6) . . . . ?
Mg2 N4 C30 C25 14.7(10) . . . . ?
C31 O4 C30 N4 12.4(8) . . . . ?
C31 O4 C30 C25 -170.4(6) . . . . ?
C24 C25 C30 N4 -37.4(10) . . . . ?
C26 C25 C30 N4 139.9(7) . . . . ?
C24 C25 C30 O4 145.7(6) . . . . ?
C26 C25 C30 O4 -37.0(9) . . . . ?
C30 O4 C31 C32 -22.5(7) . . . . ?
C30 N4 C32 C33 -138.1(6) . . . . ?
Mg2 N4 C32 C33 34.1(8) . . . . ?
C30 N4 C32 C31 -17.8(7) . . . . ?
Mg2 N4 C32 C31 154.4(5) . . . . ?
C30 N4 C32 C34 98.1(7) . . . . ?
Mg2 N4 C32 C34 -89.7(6) . . . . ?
O4 C31 C32 N4 24.3(7) . . . . ?
O4 C31 C32 C33 143.6(6) . . . . ?
O4 C31 C32 C34 -91.3(7) . . . . ?
C38 O5 C35 C36 14.8(7) . . . . ?
Mg1 O5 C35 C36 -165.8(4) . . . . ?
O5 C35 C36 C37 -33.1(8) . . . . ?
C35 C36 C37 C38 38.7(8) . . . . ?
C35 O5 C38 C37 10.0(7) . . . . ?
Mg1 O5 C38 C37 -169.5(5) . . . . ?
C36 C37 C38 O5 -30.0(8) . . . . ?
C42 O6 C39 C40 -39.6(6) . . . . ?
Mg2 O6 C39 C40 127.7(5) . . . . ?
O6 C39 C40 C41 23.1(7) . . . . ?
C39 C40 C41 C42 0.9(7) . . . . ?
C39 O6 C42 C41 40.0(7) . . . . ?
Mg2 O6 C42 C41 -128.0(5) . . . . ?
C40 C41 C42 O6 -24.4(7) . . . . ?
C46 O7 C43 C44 -5.5(12) . . . . ?
O7 C43 C44 C45 17.0(14) . . . . ?
C43 C44 C45 C46 -21.3(14) . . . . ?
C44 C45 C46 O7 16.5(13) . . . . ?
C43 O7 C46 C45 -6.3(12) . . . . ?
C50 O8 C47 C48 -17.2(8) . . . . ?
O8 C47 C48 C49 37.4(9) . . . . ?
C47 C48 C49 C50 -42.3(9) . . . . ?
C48 C49 C50 O8 29.8(9) . . . . ?
C47 O8 C50 C49 -7.8(9) . . . . ?
